data_7102523
loop_
_publ_author_name
'Dolomanov, Oleg V'
'Cordes, David B'
'Champness, Neil R'
'Blake, Alexander J'
'Hanton, Lyall R'
'Jameson, Geoffrey B'
'Schr\"oder, Martin'
'Wilson, Claire'

_publ_section_title
;
 A design strategy for four-connected coordination frameworks.
;
_journal_issue 6
_journal_name_full 'Chemical communications (Cambridge, England)'
_journal_page_first 642
_journal_page_last 643
_journal_paper_doi 10.1039/b315243j
_journal_year 2004
_chemical_formula_sum 'C29 H21.5 Ag B Cl12 F4 N4.5 S'
_chemical_formula_weight 1085.16
_chemical_name_common '2,3,4,5-tetra(4-pyridyl)thiophene silver tetrafluoroborate'
_chemical_name_systematic
;
2,3,4,5-tetra(4-pyridyl)thiophene silver tetrafluoroborate
;
_space_group_IT_number 141
_symmetry_cell_setting tetragonal
_symmetry_space_group_name_Hall '-I 4bd 2'
_symmetry_space_group_name_H-M 'I 41/a m d :2'
_atom_sites_solution_hydrogens geom
_atom_sites_solution_primary direct
_atom_sites_solution_secondary difmap
_audit_creation_method SHELXL-97
_cell_angle_alpha 90.00
_cell_angle_beta 90.00
_cell_angle_gamma 90.00
_cell_formula_units_Z 16
_cell_length_a 22.5430(5)
_cell_length_b 22.5430(5)
_cell_length_c 35.5167(12)
_cell_measurement_reflns_used 14765
_cell_measurement_temperature 150(2)
_cell_measurement_theta_max 28.75
_cell_measurement_theta_min 2.3
_cell_volume 18049.1(8)
_computing_cell_refinement 'Bruker SAINT version 6.02a (Bruker, 2000)'
_computing_data_collection 'Bruker SMART version 5.624 (Bruker, 2001)'
_computing_data_reduction 'Bruker SAINT; Bruker SHELXTL (Bruker, 1997)'
_computing_molecular_graphics 'OLEX (Dolomanov, 2003)'
_computing_publication_material 'SHELXL-97; PLATON (Spek, 2001)'
_computing_structure_refinement 'SHELXL-97 (Sheldrick, 1997)'
_computing_structure_solution 'SHELXS-97 (Sheldrick, 1990)'
_diffrn_ambient_temperature 150(2)
_diffrn_measured_fraction_theta_full 0.998
_diffrn_measured_fraction_theta_max 0.930
_diffrn_measurement_device_type 'Bruker SMART 1000 CCD area detector'
_diffrn_measurement_method omega
_diffrn_radiation_monochromator graphite
_diffrn_radiation_source 'sealed tube'
_diffrn_radiation_type MoK\a
_diffrn_radiation_wavelength 0.71073
_diffrn_reflns_av_R_equivalents 0.029
_diffrn_reflns_av_sigmaI/netI 0.0172
_diffrn_reflns_limit_h_max 19
_diffrn_reflns_limit_h_min -30
_diffrn_reflns_limit_k_max 26
_diffrn_reflns_limit_k_min -28
_diffrn_reflns_limit_l_max 35
_diffrn_reflns_limit_l_min -47
_diffrn_reflns_number 52661
_diffrn_reflns_theta_full 27.50
_diffrn_reflns_theta_max 29.09
_diffrn_reflns_theta_min 1.07
_diffrn_standards_decay_% 0
_diffrn_standards_number 0
_exptl_absorpt_coefficient_mu 1.250
_exptl_absorpt_correction_T_max 1.000
_exptl_absorpt_correction_T_min 0.837
_exptl_absorpt_correction_type multi-scan
_exptl_absorpt_process_details '(SADABS version 2.03; Bruker, 2001)'
_exptl_crystal_colour colourless
_exptl_crystal_density_diffrn 1.597
_exptl_crystal_description cube
_exptl_crystal_F_000 8560
_exptl_crystal_size_max 0.50
_exptl_crystal_size_mid 0.50
_exptl_crystal_size_min 0.50
_refine_diff_density_max 2.064
_refine_diff_density_min -0.605
_refine_diff_density_rms 0.093
_refine_ls_extinction_method none
_refine_ls_goodness_of_fit_ref 1.191
_refine_ls_hydrogen_treatment 'riding model'
_refine_ls_matrix_type full
_refine_ls_number_parameters 159
_refine_ls_number_reflns 5917
_refine_ls_number_restraints 0
_refine_ls_restrained_S_all 1.191
_refine_ls_R_factor_all 0.0604
_refine_ls_R_factor_gt 0.0466
_refine_ls_shift/su_max 0.001
_refine_ls_shift/su_mean 0.000
_refine_ls_structure_factor_coef Fsqd
_refine_ls_weighting_details 'calc w=1/[\s^2^(Fo^2^)+(0.1000P)^2^+0.0000P] where P=(Fo^2^+2Fc^2^)/3'
_refine_ls_weighting_scheme calc
_refine_ls_wR_factor_gt 0.1504
_refine_ls_wR_factor_ref 0.1618
_reflns_number_gt 4274
_reflns_number_total 6203
_reflns_threshold_expression >2sigma(I)
_cod_data_source_file b315243j.txt
_cod_data_source_block Compound_2a_(THPYAG)
_cod_depositor_comments
;
The following automatic conversions were performed:
'_symmetry_cell_setting' value 'Tetragonal' changed to 'tetragonal'
according to '/home/saulius/struct/CIF-dictionaries/cif_core.dic'
dictionary named 'cif_core.dic' version 2.4.1 from 2010-06-29.

Automatic conversion script
Id: cif_fix_enum 1527 2010-12-29 10:47:43Z saulius 

The following automatic conversions were performed:

'_atom_sites_solution_hydrogens' value 'geometrically placed' was
changed to 'geom'.

Automatic conversion script
Id: cif_fix_values 6452 2018-10-05 10:23:21Z andrius 
;
_cod_original_sg_symbol_H-M I4(1)/amd
_cod_original_formula_sum 'C29 H21.50 Ag B Cl12 F4 N4.5 S'
_cod_database_code 7102523

loop_
_symmetry_equiv_pos_as_xyz
'x, y, z'
'-x+1/2, -y, z+1/2'
'-y+1/4, x+3/4, z+1/4'
'y+1/4, -x+1/4, z+3/4'
'-x+1/2, y, -z+1/2'
'x, -y, -z'
'y+1/4, x+3/4, -z+1/4'
'-y+1/4, -x+1/4, -z+3/4'
'x+1/2, y+1/2, z+1/2'
'-x+1, -y+1/2, z+1'
'-y+3/4, x+5/4, z+3/4'
'y+3/4, -x+3/4, z+5/4'
'-x+1, y+1/2, -z+1'
'x+1/2, -y+1/2, -z+1/2'
'y+3/4, x+5/4, -z+3/4'
'-y+3/4, -x+3/4, -z+5/4'
'-x, -y, -z'
'x-1/2, y, -z-1/2'
'y-1/4, -x-3/4, -z-1/4'
'-y-1/4, x-1/4, -z-3/4'
'x-1/2, -y, z-1/2'
'-x, y, z'
'-y-1/4, -x-3/4, z-1/4'
'y-1/4, x-1/4, z-3/4'
'-x+1/2, -y+1/2, -z+1/2'
'x, y+1/2, -z'
'y+1/4, -x-1/4, -z+1/4'
'-y+1/4, x+1/4, -z-1/4'
'x, -y+1/2, z'
'-x+1/2, y+1/2, z+1/2'
'-y+1/4, -x-1/4, z+1/4'
'y+1/4, x+1/4, z-1/4'

loop_
_atom_site_label
_atom_site_type_symbol
_atom_site_fract_x
_atom_site_fract_y
_atom_site_fract_z
_atom_site_U_iso_or_equiv
_atom_site_adp_type
_atom_site_occupancy
_atom_site_symmetry_multiplicity
_atom_site_calc_flag
_atom_site_refinement_flags
Ag Ag 0.338573(8) 0.088573(8) 0.6250 0.03189(12) Uani 1 2 d S
N1 N 0.23632(10) 0.09176(9) 0.64109(7) 0.0440(5) Uani 1 1 d .
C2 C 0.21900(12) 0.12319(14) 0.67091(8) 0.0531(7) Uani 1 1 d .
H2 H 0.2483 0.1441 0.6848 0.064 Uiso 1 1 calc R
C3 C 0.16087(11) 0.12711(14) 0.68276(9) 0.0473(7) Uani 1 1 d .
H3 H 0.1506 0.1514 0.7036 0.057 Uiso 1 1 calc R
C4 C 0.11773(10) 0.09512(10) 0.66383(7) 0.0344(5) Uani 1 1 d .
C5 C 0.13575(11) 0.06162(13) 0.63315(8) 0.0450(6) Uani 1 1 d .
H5 H 0.1077 0.0391 0.6192 0.054 Uiso 1 1 calc R
C6 C 0.19464(11) 0.06127(14) 0.62305(7) 0.0441(6) Uani 1 1 d .
H6 H 0.2062 0.0379 0.6020 0.053 Uiso 1 1 calc R
C7 C 0.05506(10) 0.09613(10) 0.67555(7) 0.0342(5) Uani 1 1 d .
S7 S 0.0000 0.09296(4) 0.64217(3) 0.0372(2) Uani 1 2 d S
C8 C 0.03178(10) 0.10078(10) 0.71134(7) 0.0336(5) Uani 1 1 d .
C9 C 0.06565(10) 0.10069(10) 0.74718(7) 0.0328(5) Uani 1 1 d .
C10 C 0.08374(14) 0.04801(12) 0.76310(9) 0.0550(8) Uani 1 1 d .
H10 H 0.0773 0.0116 0.7503 0.066 Uiso 1 1 calc R
C11 C 0.11120(14) 0.04843(12) 0.79768(8) 0.0553(8) Uani 1 1 d .
H11 H 0.1229 0.0115 0.8083 0.066 Uiso 1 1 calc R
N12 N 0.12238(9) 0.09776(9) 0.81718(6) 0.0357(4) Uani 1 1 d .
C13 C 0.10661(15) 0.14722(13) 0.80118(9) 0.0565(8) Uani 1 1 d .
H13 H 0.1159 0.1832 0.8138 0.068 Uiso 1 1 calc R
C14 C 0.07743(16) 0.15108(13) 0.76721(10) 0.0604(8) Uani 1 1 d .
H14 H 0.0655 0.1886 0.7577 0.073 Uiso 1 1 calc R
B1 B 0.2500 0.2500 0.7500 0.103(4) Uani 1 4 d S
F1 F 0.2500 0.1910(2) 0.7500 0.125(2) Uani 0.75 2 d SP
F2 F 0.2213(3) 0.2500 0.7880(2) 0.157(2) Uani 0.75 2 d SP
F3 F 0.1913(4) 0.2500 0.7287(2) 0.163(3) Uani 0.75 2 d SP

loop_
_atom_site_aniso_label
_atom_site_aniso_U_11
_atom_site_aniso_U_22
_atom_site_aniso_U_33
_atom_site_aniso_U_23
_atom_site_aniso_U_13
_atom_site_aniso_U_12
Ag 0.03453(14) 0.03453(14) 0.02660(17) -0.00088(6) 0.00088(6) 0.00095(9)
N1 0.0320(11) 0.0572(14) 0.0426(13) -0.0107(10) 0.0030(10) -0.0025(9)
C2 0.0357(13) 0.0700(19) 0.0534(17) -0.0188(15) 0.0058(12) -0.0090(13)
C3 0.0365(14) 0.0601(18) 0.0455(16) -0.0179(14) 0.0029(10) -0.0040(12)
C4 0.0279(11) 0.0420(13) 0.0334(12) -0.0030(9) -0.0014(9) -0.0003(9)
C5 0.0333(13) 0.0563(16) 0.0453(14) -0.0093(13) 0.0042(11) -0.0055(12)
C6 0.0349(13) 0.0582(17) 0.0392(14) -0.0140(12) 0.0044(10) -0.0014(13)
C7 0.0280(11) 0.0427(13) 0.0320(12) -0.0017(9) -0.0047(9) -0.0012(9)
S7 0.0295(4) 0.0518(5) 0.0304(4) -0.0038(3) 0.000 0.000
C8 0.0298(12) 0.0370(12) 0.0340(12) -0.0020(9) 0.0014(9) 0.0016(9)
C9 0.0283(11) 0.0396(12) 0.0305(11) -0.0007(9) 0.0003(9) -0.0016(10)
C10 0.072(2) 0.0415(15) 0.0513(16) -0.0070(12) -0.0231(15) 0.0042(13)
C11 0.079(2) 0.0416(14) 0.0457(16) -0.0017(12) -0.0172(15) 0.0068(14)
N12 0.0344(11) 0.0435(11) 0.0290(10) 0.0007(8) -0.0025(8) 0.0026(8)
C13 0.079(2) 0.0442(15) 0.0458(17) -0.0044(12) -0.0204(15) 0.0058(15)
C14 0.088(2) 0.0431(16) 0.0498(17) 0.0010(13) -0.0247(16) 0.0070(15)
B1 0.139(11) 0.102(9) 0.067(7) 0.000 -0.004(7) 0.000
F1 0.192(6) 0.090(4) 0.093(4) 0.000 -0.037(4) 0.000
F2 0.177(7) 0.139(5) 0.154(6) 0.000 0.012(5) 0.000
F3 0.182(7) 0.128(5) 0.179(7) 0.000 -0.038(6) 0.000

loop_
_atom_type_symbol
_atom_type_description
_atom_type_scat_dispersion_real
_atom_type_scat_dispersion_imag
_atom_type_scat_source
C C 0.0033 0.0016 'International Tables Vol C Tables 4.2.6.8 and 6.1.1.4'
H H 0.0000 0.0000 'International Tables Vol C Tables 4.2.6.8 and 6.1.1.4'
B B 0.0013 0.0007 'International Tables Vol C Tables 4.2.6.8 and 6.1.1.4'
N N 0.0061 0.0033 'International Tables Vol C Tables 4.2.6.8 and 6.1.1.4'
F F 0.0171 0.0103 'International Tables Vol C Tables 4.2.6.8 and 6.1.1.4'
S S 0.1246 0.1234 'International Tables Vol C Tables 4.2.6.8 and 6.1.1.4'
Ag Ag -0.8971 1.1015 'International Tables Vol C Tables 4.2.6.8 and 6.1.1.4'
Cl Cl 0.1484 0.1585 'International Tables Vol C Tables 4.2.6.8 and 6.1.1.4'

loop_
_geom_angle_atom_site_label_1
_geom_angle_atom_site_label_2
_geom_angle_atom_site_label_3
_geom_angle
_geom_angle_site_symmetry_1
_geom_angle_site_symmetry_3
N12 Ag N12 139.92(11) 5_556 4_554
N12 Ag N1 107.33(8) 5_556 7_546
N12 Ag N1 99.07(8) 4_554 7_546
N12 Ag N1 99.07(8) 5_556 .
N12 Ag N1 107.33(8) 4_554 .
N1 Ag N1 96.69(10) 7_546 .
C6 N1 C2 116.8(2) . .
C6 N1 Ag 123.66(18) . .
C2 N1 Ag 119.44(18) . .
N1 C2 C3 123.7(3) . .
C2 C3 C4 119.1(3) . .
C3 C4 C5 117.3(2) . .
C3 C4 C7 121.9(2) . .
C5 C4 C7 120.8(2) . .
C6 C5 C4 119.4(2) . .
N1 C6 C5 123.6(2) . .
C8 C7 C4 128.8(2) . .
C8 C7 S7 111.36(18) . .
C4 C7 S7 119.82(18) . .
C7 S7 C7 92.52(17) 22 .
C7 C8 C8 112.37(14) . 22
C7 C8 C9 126.5(2) . .
C8 C8 C9 120.96(13) 22 .
C14 C9 C10 116.5(2) . .
C14 C9 C8 123.0(2) . .
C10 C9 C8 120.4(2) . .
C11 C10 C9 119.6(2) . .
N12 C11 C10 123.7(3) . .
C13 N12 C11 115.9(2) . .
C13 N12 Ag 125.88(18) . 3_545
C11 N12 Ag 118.18(17) . 3_545
N12 C13 C14 124.6(3) . .
C9 C14 C13 119.8(3) . .
F1 B1 F1 180.000(3) . 25_556
F1 B1 F2 90.000(2) . .
F1 B1 F2 90.000(1) 25_556 .
F1 B1 F2 90.000(1) . 25_556
F1 B1 F2 90.000(2) 25_556 25_556
F2 B1 F2 180.000(2) . 25_556
F1 B1 F3 90.000(1) . 25_556
F1 B1 F3 90.000(3) 25_556 25_556
F2 B1 F3 85.9(4) . 25_556
F2 B1 F3 94.1(4) 25_556 25_556
F1 B1 F3 90.000(3) . .
F1 B1 F3 90.000(1) 25_556 .
F2 B1 F3 94.1(4) . .
F2 B1 F3 85.9(4) 25_556 .
F3 B1 F3 180.000(2) 25_556 .

loop_
_geom_bond_atom_site_label_1
_geom_bond_atom_site_label_2
_geom_bond_distance
_geom_bond_site_symmetry_2
Ag N12 2.244(2) 5_556
Ag N12 2.244(2) 4_554
Ag N1 2.376(2) 7_546
Ag N1 2.376(2) .
N1 C6 1.329(3) .
N1 C2 1.333(3) .
C2 C3 1.379(3) .
C3 C4 1.385(4) .
C4 C5 1.386(4) .
C4 C7 1.473(3) .
C5 C6 1.375(4) .
C7 C8 1.379(3) .
C7 S7 1.718(2) .
S7 C7 1.718(2) 22
C8 C8 1.433(4) 22
C8 C9 1.484(3) .
C9 C14 1.366(4) .
C9 C10 1.377(4) .
C10 C11 1.375(4) .
C11 N12 1.334(3) .
N12 C13 1.301(3) .
N12 Ag 2.244(2) 3_545
C13 C14 1.377(4) .
B1 F1 1.329(5) .
B1 F1 1.329(5) 25_556
B1 F2 1.495(8) .
B1 F2 1.495(8) 25_556
B1 F3 1.524(8) 25_556
B1 F3 1.524(8) .
